data_2106300
loop_
_publ_author_name
'Dugue, J.'
'Carre, D.'
'Guittard, M.'

_publ_section_title
;
 Structure cristalline du polysulfure de lanthane La S2
;
_journal_name_full 'Acta Crystallographica B (24,1968-38,1982)'
_journal_page_first 403
_journal_page_last 406
_journal_volume 34
_journal_year 1978
_chemical_formula_sum 'La S2'
_space_group_IT_number 62
_symmetry_space_group_name_Hall '-P 2ac 2n'
_symmetry_space_group_name_H-M 'P n m a'
_cell_angle_alpha 90
_cell_angle_beta 90
_cell_angle_gamma 90
_cell_formula_units_Z 8
_cell_length_a 8.131
_cell_length_b 16.34
_cell_length_c 4.142
_cell_volume 550.308
_citation_journal_id_ASTM ACBCAR
_cod_data_source_file Dugue_ACBCAR_1978_1088.cif
_cod_data_source_block La1S2
_cod_original_cell_volume 550.3083
_cod_original_formula_sum 'La1 S2'
_cod_database_code 2106300

loop_
_symmetry_equiv_pos_as_xyz
x,y,z
-x+1/2,-y,z+1/2
x+1/2,-y+1/2,-z+1/2
-x,y+1/2,-z
-x,-y,-z
x-1/2,y,-z-1/2
-x-1/2,y-1/2,z-1/2
x,-y-1/2,z

loop_
_atom_site_label
_atom_site_type_symbol
_atom_site_fract_x
_atom_site_fract_y
_atom_site_fract_z
_atom_site_occupancy
_atom_site_U_iso_or_equiv
S3 S 0.3747 0.0673 0.74 1 0.0
La1 La 0.12924 0.11191 0.21883 1 0.0
S2 S 0.099 0.25 0.6638 1 0.0
S1 S 0.3922 0.25 0.1419 1 0.0
